data_2209855
loop_
_publ_author_name
'Ya-Ming Wu'
'Guang-Liang Song'
'Ke-Le Wang'
'Jing Heng'
'Hong-Jun Zhu'

_publ_section_title
;
 Hexaethylguanidinium chloride
;
_journal_coeditor_code HG2047
_journal_issue 8
_journal_name_full 'Acta Crystallographica Section E'
_journal_page_first o3519
_journal_page_last o3520
_journal_paper_doi 10.1107/S1600536806028364
_journal_volume 62
_journal_year 2006
_chemical_formula_iupac 'C13 H30 N3 + , Cl -'
_chemical_formula_moiety 'C13 H30 N3 + , Cl -'
_chemical_formula_sum 'C13 H30 Cl N3'
_chemical_formula_weight 262.86
_chemical_name_common 'hexaethylguanidinium chloride'
_chemical_name_systematic
;
Hexaethylguanidinium chloride
;
_space_group_IT_number 15
_symmetry_cell_setting monoclinic
_symmetry_space_group_name_Hall '-C 2yc'
_symmetry_space_group_name_H-M 'C 1 2/c 1'
_atom_sites_solution_hydrogens geom
_atom_sites_solution_primary direct
_atom_sites_solution_secondary difmap
_audit_creation_method SHELXL97
_cell_angle_alpha 90.00
_cell_angle_beta 97.77(3)
_cell_angle_gamma 90.00
_cell_formula_units_Z 4
_cell_length_a 7.3110(15)
_cell_length_b 16.274(3)
_cell_length_c 13.802(3)
_cell_measurement_reflns_used 25
_cell_measurement_temperature 293(2)
_cell_measurement_theta_max 14
_cell_measurement_theta_min 10
_cell_volume 1627.1(6)
_computing_cell_refinement 'CAD-4 Software'
_computing_data_collection 'CAD-4 Software (Enraf--Nonius, 1985)'
_computing_data_reduction 'XCAD4 (Harms & Wocadlo, 1995)'
_computing_molecular_graphics 'SHELXTL (Bruker, 2000)'
_computing_publication_material SHELXL97
_computing_structure_refinement 'SHELXL97 (Sheldrick, 1997)'
_computing_structure_solution 'SHELXS97 (Sheldrick, 1997)'
_diffrn_ambient_temperature 293(2)
_diffrn_measured_fraction_theta_full 1.000
_diffrn_measured_fraction_theta_max 1.000
_diffrn_measurement_device_type 'Enraf--Nonius CAD-4'
_diffrn_measurement_method \w/2\q
_diffrn_radiation_monochromator graphite
_diffrn_radiation_source 'fine-focus sealed tube'
_diffrn_radiation_type MoK\a
_diffrn_radiation_wavelength 0.71073
_diffrn_reflns_av_R_equivalents 0.0125
_diffrn_reflns_av_sigmaI/netI 0.0276
_diffrn_reflns_limit_h_max 8
_diffrn_reflns_limit_h_min 0
_diffrn_reflns_limit_k_max 20
_diffrn_reflns_limit_k_min 0
_diffrn_reflns_limit_l_max 16
_diffrn_reflns_limit_l_min -16
_diffrn_reflns_number 1710
_diffrn_reflns_theta_full 25.97
_diffrn_reflns_theta_max 25.97
_diffrn_reflns_theta_min 2.50
_diffrn_standards_decay_% 0
_diffrn_standards_interval_count 200
_diffrn_standards_interval_time 1h
_diffrn_standards_number 3
_exptl_absorpt_coefficient_mu 0.222
_exptl_absorpt_correction_T_max 0.9569
_exptl_absorpt_correction_T_min 0.9163
_exptl_absorpt_correction_type psi-scan
_exptl_absorpt_process_details '(North <i>et al.</i>,  1968)'
_exptl_crystal_colour white
_exptl_crystal_density_diffrn 1.077
_exptl_crystal_density_method 'not measured'
_exptl_crystal_description block
_exptl_crystal_F_000 584
_exptl_crystal_size_max 0.40
_exptl_crystal_size_mid 0.20
_exptl_crystal_size_min 0.20
_refine_diff_density_max 0.277
_refine_diff_density_min -0.202
_refine_ls_extinction_coef 0.018(2)
_refine_ls_extinction_expression Fc^*^=kFc[1+0.001xFc^2^\l^3^/sin(2\q)]^-1/4^
_refine_ls_extinction_method 'SHELXL97 (Sheldrick, 1997)'
_refine_ls_goodness_of_fit_ref 1.028
_refine_ls_hydrogen_treatment constr
_refine_ls_matrix_type full
_refine_ls_number_parameters 80
_refine_ls_number_reflns 1582
_refine_ls_number_restraints 0
_refine_ls_restrained_S_all 1.028
_refine_ls_R_factor_all 0.0702
_refine_ls_R_factor_gt 0.0492
_refine_ls_shift/su_max 0.000
_refine_ls_shift/su_mean 0.000
_refine_ls_structure_factor_coef Fsqd
_refine_ls_weighting_details 'calc w = 1/[\s^2^(Fo^2^)+(0.07P)^2^+0.96P] where P=(Fo^2^+2Fc^2^)/3'
_refine_ls_weighting_scheme calc
_refine_ls_wR_factor_gt 0.1238
_refine_ls_wR_factor_ref 0.1390
_reflns_number_gt 1191
_reflns_number_total 1582
_reflns_threshold_expression I>2\s(I)
_cod_data_source_file hg2047.cif
_cod_data_source_block I
_cod_depositor_comments
;
The following automatic conversions were performed:
'_symmetry_cell_setting' value 'Monoclinic' changed to 'monoclinic'
according to '/home/saulius/struct/CIF-dictionaries/cif_core.dic'
dictionary named 'cif_core.dic' version 2.4.1 from 2010-06-29.

Automatic conversion script
Id: cif_fix_enum 1527 2010-12-29 10:47:43Z saulius 

The following automatic conversions were performed:

'_symmetry_cell_setting' value 'Monoclinic' changed to 'monoclinic'
according to /home/saulius/struct/CIF-dictionaries/cif_core.dic
dictionary named 'cif_core.dic' version 2.4.1 from 2010-06-29.

Automatic conversion script
Id: cif_fix_values 1715 2011-07-08 13:25:40Z adriana 
;
_cod_original_sg_symbol_H-M 'C 2/c'
_cod_database_code 2209855
_cod_database_fobs_code 2209855

loop_
_symmetry_equiv_pos_as_xyz
'x, y, z'
'-x, y, -z+1/2'
'x+1/2, y+1/2, z'
'-x+1/2, y+1/2, -z+1/2'
'-x, -y, -z'
'x, -y, z-1/2'
'-x+1/2, -y+1/2, -z'
'x+1/2, -y+1/2, z-1/2'

loop_
_atom_site_type_symbol
_atom_site_label
_atom_site_fract_x
_atom_site_fract_y
_atom_site_fract_z
_atom_site_U_iso_or_equiv
_atom_site_adp_type
_atom_site_calc_flag
_atom_site_refinement_flags
_atom_site_occupancy
Cl Cl 0.0000 0.29804(7) 0.7500 0.0777(4) Uani d S 1
N N1 0.5000 0.21906(13) 0.7500 0.0360(5) Uani d S 1
N N2 0.4707(2) 0.34241(9) 0.66536(11) 0.0353(4) Uani d . 1
C C1 0.5000 0.30115(15) 0.7500 0.0310(6) Uani d S 1
C C2 0.6623(4) 0.37726(17) 0.5362(2) 0.0705(8) Uani d . 1
H H2A 0.7090 0.3552 0.4799 0.106 Uiso calc R 1
H H2B 0.7637 0.3928 0.5844 0.106 Uiso calc R 1
H H2C 0.5875 0.4246 0.5175 0.106 Uiso calc R 1
C C3 0.2620(3) 0.11004(15) 0.7258(2) 0.0676(7) Uani d . 1
H H3A 0.1818 0.0813 0.6763 0.101 Uiso calc R 1
H H3B 0.1895 0.1372 0.7692 0.101 Uiso calc R 1
H H3C 0.3442 0.0716 0.7621 0.101 Uiso calc R 1
C C4 0.2071(3) 0.41784(16) 0.57329(17) 0.0570(6) Uani d . 1
H H4A 0.1411 0.4689 0.5715 0.085 Uiso calc R 1
H H4B 0.1243 0.3734 0.5816 0.085 Uiso calc R 1
H H4C 0.2574 0.4107 0.5131 0.085 Uiso calc R 1
C C5 0.5470(3) 0.31281(13) 0.57880(15) 0.0486(6) Uani d . 1
H H5A 0.4464 0.2964 0.5294 0.058 Uiso calc R 1
H H5B 0.6226 0.2647 0.5964 0.058 Uiso calc R 1
C C6 0.3727(3) 0.17285(13) 0.67829(16) 0.0468(5) Uani d . 1
H H6A 0.4430 0.1452 0.6332 0.056 Uiso calc R 1
H H6B 0.2889 0.2110 0.6409 0.056 Uiso calc R 1
C C7 0.3624(3) 0.41870(12) 0.65798(14) 0.0413(5) Uani d . 1
H H7A 0.4437 0.4646 0.6500 0.050 Uiso calc R 1
H H7B 0.3108 0.4270 0.7184 0.050 Uiso calc R 1

loop_
_atom_site_aniso_label
_atom_site_aniso_U_11
_atom_site_aniso_U_22
_atom_site_aniso_U_33
_atom_site_aniso_U_12
_atom_site_aniso_U_13
_atom_site_aniso_U_23
Cl 0.0511(5) 0.0848(7) 0.1008(8) 0.000 0.0235(5) 0.000
N1 0.0369(12) 0.0322(11) 0.0381(12) 0.000 0.0022(9) 0.000
N2 0.0362(8) 0.0346(8) 0.0350(8) 0.0016(6) 0.0043(6) 0.0021(7)
C1 0.0225(11) 0.0326(13) 0.0376(14) 0.000 0.0037(10) 0.000
C2 0.0666(16) 0.0807(18) 0.0701(17) 0.0052(14) 0.0311(14) 0.0197(14)
C3 0.0617(15) 0.0540(14) 0.0862(19) -0.0210(12) 0.0070(13) 0.0011(13)
C4 0.0445(12) 0.0632(15) 0.0588(14) 0.0041(10) -0.0090(10) 0.0093(11)
C5 0.0574(13) 0.0510(12) 0.0395(11) 0.0046(10) 0.0140(9) 0.0023(9)
C6 0.0500(12) 0.0391(11) 0.0499(12) -0.0072(9) 0.0016(9) -0.0057(9)
C7 0.0393(11) 0.0362(10) 0.0465(11) 0.0036(8) -0.0015(8) 0.0045(8)

loop_
_atom_type_symbol
_atom_type_description
_atom_type_scat_dispersion_real
_atom_type_scat_dispersion_imag
_atom_type_scat_source
C C 0.0033 0.0016 'International Tables Vol C Tables 4.2.6.8 and 6.1.1.4'
H H 0.0000 0.0000 'International Tables Vol C Tables 4.2.6.8 and 6.1.1.4'
N N 0.0061 0.0033 'International Tables Vol C Tables 4.2.6.8 and 6.1.1.4'
Cl Cl 0.1484 0.1585 'International Tables Vol C Tables 4.2.6.8 and 6.1.1.4'

loop_
_geom_angle_atom_site_label_1
_geom_angle_atom_site_label_2
_geom_angle_atom_site_label_3
_geom_angle_site_symmetry_1
_geom_angle_site_symmetry_3
_geom_angle
_geom_angle_publ_flag
C1 N1 C6 . . 120.76(11) yes
C6 N1 C6 . 2_656 118.5(2) yes
C1 N2 C5 . . 120.81(15) yes
C1 N2 C7 . . 120.37(15) yes
C5 N2 C7 . . 118.82(15) yes
N1 C1 N2 . 2_656 120.09(11) yes
N1 C1 N2 . . 120.08(11) yes
N2 C1 N2 2_656 . 119.8(2) yes
C5 C2 H2A . . 109.5 ?
C5 C2 H2B . . 109.5 ?
H2A C2 H2B . . 109.5 ?
C5 C2 H2C . . 109.5 ?
H2A C2 H2C . . 109.5 ?
H2B C2 H2C . . 109.5 ?
C6 C3 H3A . . 109.5 ?
C6 C3 H3B . . 109.5 ?
H3A C3 H3B . . 109.5 ?
C6 C3 H3C . . 109.5 ?
H3A C3 H3C . . 109.5 ?
H3B C3 H3C . . 109.5 ?
C7 C4 H4A . . 109.5 ?
C7 C4 H4B . . 109.5 ?
H4A C4 H4B . . 109.5 ?
C7 C4 H4C . . 109.5 ?
H4A C4 H4C . . 109.5 ?
H4B C4 H4C . . 109.5 ?
N2 C5 C2 . . 112.45(18) yes
N2 C5 H5A . . 109.1 ?
C2 C5 H5A . . 109.1 ?
N2 C5 H5B . . 109.1 ?
C2 C5 H5B . . 109.1 ?
H5A C5 H5B . . 107.8 ?
N1 C6 C3 . . 112.48(17) ?
N1 C6 H6A . . 109.1 ?
C3 C6 H6A . . 109.1 ?
N1 C6 H6B . . 109.1 ?
C3 C6 H6B . . 109.1 ?
H6A C6 H6B . . 107.8 ?
N2 C7 C4 . . 112.72(17) yes
N2 C7 H7A . . 109.0 ?
C4 C7 H7A . . 109.0 ?
N2 C7 H7B . . 109.0 ?
C4 C7 H7B . . 109.0 ?
H7A C7 H7B . . 107.8 ?

loop_
_geom_bond_atom_site_label_1
_geom_bond_atom_site_label_2
_geom_bond_site_symmetry_2
_geom_bond_distance
_geom_bond_publ_flag
N1 C1 . 1.336(3) yes
N1 C6 . 1.470(2) yes
N2 C1 . 1.3393(19) yes
N2 C5 . 1.467(2) yes
N2 C7 . 1.469(2) yes
C1 N2 2_656 1.3393(19) ?
C2 C5 . 1.514(3) ?
C2 H2A . 0.9600 ?
C2 H2B . 0.9600 ?
C2 H2C . 0.9600 ?
C3 C6 . 1.507(3) ?
C3 H3A . 0.9600 ?
C3 H3B . 0.9600 ?
C3 H3C . 0.9600 ?
C4 C7 . 1.516(3) ?
C4 H4A . 0.9600 ?
C4 H4B . 0.9600 ?
C4 H4C . 0.9600 ?
C5 H5A . 0.9700 ?
C5 H5B . 0.9700 ?
C6 H6A . 0.9700 ?
C6 H6B . 0.9700 ?
C7 H7A . 0.9700 ?
C7 H7B . 0.9700 ?

loop_
_geom_hbond_atom_site_label_D
_geom_hbond_atom_site_label_H
_geom_hbond_atom_site_label_A
_geom_hbond_site_symmetry_A
_geom_hbond_distance_DH
_geom_hbond_distance_HA
_geom_hbond_distance_DA
_geom_hbond_angle_DHA
_geom_hbond_publ_flag
C5 H5B N1 . 0.97 2.52 2.872(2) 101 yes
C6 H6B N2 . 0.97 2.52 2.863(3) 101 yes
C7 H7B N2 2_656 0.97 2.52 2.858(3) 101 yes

loop_
_geom_torsion_atom_site_label_1
_geom_torsion_atom_site_label_2
_geom_torsion_atom_site_label_3
_geom_torsion_atom_site_label_4
_geom_torsion_site_symmetry_1
_geom_torsion_site_symmetry_4
_geom_torsion
C6 N1 C1 N2 . 2_656 143.71(13)
C6 N1 C1 N2 2_656 2_656 -36.29(13)
C6 N1 C1 N2 . . -36.29(13)
C5 N2 C1 N1 . . -38.05(18)
C7 N2 C1 N1 . . 142.47(12)
C5 N2 C1 N2 . 2_656 141.95(18)
C7 N2 C1 N2 . 2_656 -37.53(12)
C1 N2 C5 C2 . . -125.3(2)
C7 N2 C5 C2 . . 54.2(3)
C1 N1 C6 C3 . . -127.42(15)
C6 N1 C6 C3 2_656 . 52.58(15)
C1 N2 C7 C4 . . -127.80(18)
C5 N2 C7 C4 . . 52.7(2)
